data_2012982
loop_
_publ_author_name
'Huang, Xinjiang'
'Kuhn, Genevieve H.'
'Nesterov, Vladimir N.'
'Averkiev, Boris B.'
'Penn, Benjamin'
'Antipin, Mikhail Yu.'
'Timofeeva, Tatiana V.'

_publ_section_title
;
 (<i>E</i>)-(4-Hydroxyphenyl)(4-nitrophenyl)diazene,
 (<i>E</i>)-(4-methoxyphenyl)(4-nitrophenyl)diazene and
 (<i>E</i>)-[4-(6-bromohexyloxy)phenyl](4-cyanophenyl)diazene
;
_journal_issue 10
_journal_name_full 'Acta Crystallographica Section C'
_journal_page_first o624
_journal_page_last o628
_journal_paper_doi 10.1107/S010827010201627X
_journal_volume 58
_journal_year 2002
_chemical_formula_moiety 'C13 H11 N3 O3'
_chemical_formula_sum 'C13 H11 N3 O3'
_chemical_formula_weight 257.25
_chemical_melting_point 421
_chemical_name_systematic
;
(E)-(4-methoxyphenyl)(4-nitrophenyl)diazene
;
_space_group_IT_number 2
_symmetry_cell_setting triclinic
_symmetry_space_group_name_Hall '-P 1'
_symmetry_space_group_name_H-M 'P -1'
_atom_sites_solution_hydrogens geom
_atom_sites_solution_primary direct
_atom_sites_solution_secondary difmap
_audit_creation_method SHELXL97
_cell_angle_alpha 100.80(3)
_cell_angle_beta 102.68(3)
_cell_angle_gamma 91.74(3)
_cell_formula_units_Z 2
_cell_length_a 6.1530(12)
_cell_length_b 7.5500(15)
_cell_length_c 13.683(3)
_cell_measurement_reflns_used 24
_cell_measurement_temperature 298(2)
_cell_measurement_theta_max 12
_cell_measurement_theta_min 11
_cell_volume 607.5(2)
_computing_cell_refinement 'CAD-4 Software'
_computing_data_collection 'CAD-4 Software (Enraf-Nonius, 1989)'
_computing_data_reduction 'SHELXTL-Plus (Sheldrick, 1994)'
_computing_molecular_graphics SHELXTL-Plus
_computing_publication_material SHELXL97
_computing_structure_refinement 'SHELXL97 (Sheldrick, 1997)'
_computing_structure_solution 'SHELXS97 (Sheldrick, 1990)'
_diffrn_ambient_temperature 298(2)
_diffrn_measured_fraction_theta_full 1.00
_diffrn_measured_fraction_theta_max 1.00
_diffrn_measurement_device_type 'Enraf-Nonius CAD-4'
_diffrn_measurement_method \q/2\q
_diffrn_radiation_monochromator graphite
_diffrn_radiation_source 'fine-focus sealed tube'
_diffrn_radiation_type MoK\a
_diffrn_radiation_wavelength 0.71073
_diffrn_reflns_av_R_equivalents 0.058
_diffrn_reflns_av_sigmaI/netI 0.022
_diffrn_reflns_limit_h_max 7
_diffrn_reflns_limit_h_min 0
_diffrn_reflns_limit_k_max 9
_diffrn_reflns_limit_k_min -9
_diffrn_reflns_limit_l_max 16
_diffrn_reflns_limit_l_min -16
_diffrn_reflns_number 2618
_diffrn_reflns_theta_full 25.97
_diffrn_reflns_theta_max 26.0
_diffrn_reflns_theta_min 2.75
_diffrn_standards_decay_% 3
_diffrn_standards_interval_count 97
_diffrn_standards_number 3
_exptl_absorpt_coefficient_mu 0.103
_exptl_absorpt_correction_type none
_exptl_crystal_colour yellow
_exptl_crystal_density_diffrn 1.406
_exptl_crystal_density_meas ?
_exptl_crystal_density_method 'not measured'
_exptl_crystal_description 'parallelepiped prism'
_exptl_crystal_F_000 268
_exptl_crystal_size_max 0.45
_exptl_crystal_size_mid 0.35
_exptl_crystal_size_min 0.30
_refine_diff_density_max 0.16
_refine_diff_density_min -0.19
_refine_ls_extinction_method none
_refine_ls_goodness_of_fit_ref 1.037
_refine_ls_hydrogen_treatment constr
_refine_ls_matrix_type full
_refine_ls_number_parameters 173
_refine_ls_number_reflns 2382
_refine_ls_number_restraints 0
_refine_ls_restrained_S_all 1.037
_refine_ls_R_factor_all 0.068
_refine_ls_R_factor_gt 0.046
_refine_ls_shift/su_max <0.001
_refine_ls_shift/su_mean 0.000
_refine_ls_structure_factor_coef Fsqd
_refine_ls_weighting_details 'w = 1/[\s^2^(Fo^2^)+(0.0790P)^2^+0.0794P] where P=(Fo^2^+2Fc^2^)/3'
_refine_ls_weighting_scheme calc
_refine_ls_wR_factor_gt 0.128
_refine_ls_wR_factor_ref 0.144
_reflns_number_gt 1717
_reflns_number_total 2382
_reflns_threshold_expression I>2\s(I)
_cod_data_source_file gg1133.cif
_cod_data_source_block IIIa
_cod_depositor_comments
;
The following automatic conversions were performed:
'_symmetry_cell_setting' value 'Triclinic' changed to 'triclinic'
according to '/home/saulius/struct/CIF-dictionaries/cif_core.dic'
dictionary named 'cif_core.dic' version 2.4.1 from 2010-06-29.

Automatic conversion script
Id: cif_fix_enum 1527 2010-12-29 10:47:43Z saulius 

The following automatic conversions were performed:

'_symmetry_cell_setting' value 'Triclinic' changed to 'triclinic'
according to /home/saulius/struct/CIF-dictionaries/cif_core.dic
dictionary named 'cif_core.dic' version 2.4.1 from 2010-06-29.

Automatic conversion script
Id: cif_fix_values 1715 2011-07-08 13:25:40Z adriana 

The following automatic conversions were performed:

'_exptl_crystal_density_meas' value 'not measured' was changed to '?'
- the value is perceived as not measured.

Automatic conversion script
Id: cif_fix_values 3008 2015-01-20 13:52:24Z robertas 
;
_cod_original_sg_symbol_Hall -P1
_cod_original_sg_symbol_H-M P-1
_cod_database_code 2012982
_cod_database_fobs_code 2012982

loop_
_symmetry_equiv_pos_as_xyz
'x, y, z'
'-x, -y, -z'

loop_
_atom_site_label
_atom_site_fract_x
_atom_site_fract_y
_atom_site_fract_z
_atom_site_U_iso_or_equiv
_atom_site_adp_type
_atom_site_calc_flag
_atom_site_refinement_flags
_atom_site_occupancy
_atom_site_disorder_assembly
_atom_site_disorder_group
_atom_site_type_symbol
O1 -0.24178(19) -0.11783(17) 0.16573(9) 0.0648(4) Uani d . 1 . . O
O2 1.3612(2) 0.66378(19) 0.83739(9) 0.0787(4) Uani d . 1 . . O
O3 1.1712(2) 0.6266(2) 0.94592(9) 0.0886(5) Uani d . 1 . . O
N1 1.1933(2) 0.60681(18) 0.85842(10) 0.0532(3) Uani d . 1 . . N
N2 0.47598(19) 0.25706(16) 0.54580(9) 0.0461(3) Uani d . 1 . . N
N3 0.49461(19) 0.23619(15) 0.45539(9) 0.0443(3) Uani d . 1 . . N
C1 1.0110(2) 0.51416(18) 0.77543(10) 0.0433(3) Uani d . 1 . . C
C2 1.0340(2) 0.49594(19) 0.67598(11) 0.0459(4) Uani d . 1 . . C
H2A 1.1643 0.5400 0.6620 0.055 Uiso calc R 1 . . H
C3 0.8599(2) 0.4111(2) 0.59786(11) 0.0460(4) Uani d . 1 . . C
H3A 0.8717 0.3975 0.5303 0.055 Uiso calc R 1 . . H
C4 0.6661(2) 0.34566(17) 0.62027(10) 0.0416(3) Uani d . 1 . . C
C5 0.6484(2) 0.3642(2) 0.72077(11) 0.0490(4) Uani d . 1 . . C
H5A 0.5193 0.3188 0.7352 0.059 Uiso calc R 1 . . H
C6 0.8215(3) 0.4496(2) 0.79974(11) 0.0504(4) Uani d . 1 . . C
H6A 0.8105 0.4633 0.8674 0.060 Uiso calc R 1 . . H
C7 0.3032(2) 0.14801(17) 0.38274(10) 0.0409(3) Uani d . 1 . . C
C8 0.3135(2) 0.1157(2) 0.28108(11) 0.0484(4) Uani d . 1 . . C
H8A 0.4424 0.1529 0.2632 0.058 Uiso calc R 1 . . H
C9 0.1339(3) 0.0283(2) 0.20552(11) 0.0522(4) Uani d . 1 . . C
H9A 0.1420 0.0073 0.1373 0.063 Uiso calc R 1 . . H
C10 -0.0577(2) -0.0275(2) 0.23241(11) 0.0471(4) Uani d . 1 . . C
C11 -0.0697(2) 0.0070(2) 0.33423(11) 0.0488(4) Uani d . 1 . . C
H11A -0.1991 -0.0291 0.3521 0.059 Uiso calc R 1 . . H
C12 0.1078(2) 0.0939(2) 0.40852(11) 0.0456(4) Uani d . 1 . . C
H12A 0.0981 0.1169 0.4766 0.055 Uiso calc R 1 . . H
C13 -0.2495(4) -0.1463(3) 0.05961(13) 0.0806(6) Uani d . 1 . . C
H13B -0.3905 -0.2075 0.0220 0.121 Uiso calc R 1 . . H
H13A -0.1308 -0.2188 0.0449 0.121 Uiso calc R 1 . . H
H13C -0.2324 -0.0319 0.0401 0.121 Uiso calc R 1 . . H

loop_
_atom_site_aniso_label
_atom_site_aniso_U_11
_atom_site_aniso_U_22
_atom_site_aniso_U_33
_atom_site_aniso_U_12
_atom_site_aniso_U_13
_atom_site_aniso_U_23
O1 0.0535(7) 0.0752(8) 0.0525(7) -0.0132(6) -0.0047(5) 0.0021(6)
O2 0.0544(7) 0.1048(10) 0.0650(7) -0.0289(7) 0.0065(6) 0.0009(7)
O3 0.0788(9) 0.1285(13) 0.0445(7) -0.0347(8) 0.0069(6) -0.0025(7)
N1 0.0506(7) 0.0551(8) 0.0469(7) -0.0062(6) 0.0040(6) 0.0030(6)
N2 0.0443(7) 0.0448(7) 0.0455(7) -0.0046(5) 0.0058(5) 0.0060(5)
N3 0.0440(7) 0.0408(7) 0.0457(7) -0.0021(5) 0.0069(5) 0.0074(5)
C1 0.0431(8) 0.0375(7) 0.0446(8) -0.0001(6) 0.0039(6) 0.0040(6)
C2 0.0417(7) 0.0449(8) 0.0491(8) -0.0037(6) 0.0086(6) 0.0080(6)
C3 0.0482(8) 0.0465(8) 0.0418(7) -0.0030(6) 0.0088(6) 0.0075(6)
C4 0.0416(7) 0.0344(7) 0.0452(8) 0.0000(5) 0.0049(6) 0.0056(6)
C5 0.0431(8) 0.0513(8) 0.0517(8) -0.0058(6) 0.0121(6) 0.0080(6)
C6 0.0527(8) 0.0550(9) 0.0418(7) -0.0027(7) 0.0112(6) 0.0063(6)
C7 0.0417(7) 0.0348(7) 0.0443(7) -0.0003(5) 0.0058(6) 0.0083(6)
C8 0.0443(8) 0.0524(9) 0.0491(8) -0.0024(6) 0.0119(6) 0.0114(7)
C9 0.0557(9) 0.0596(9) 0.0393(7) -0.0001(7) 0.0087(6) 0.0080(7)
C10 0.0451(8) 0.0432(8) 0.0467(8) 0.0004(6) -0.0003(6) 0.0066(6)
C11 0.0415(7) 0.0513(8) 0.0524(8) -0.0058(6) 0.0091(6) 0.0107(7)
C12 0.0482(8) 0.0472(8) 0.0401(7) -0.0026(6) 0.0097(6) 0.0071(6)
C13 0.0763(13) 0.0940(15) 0.0508(10) -0.0076(11) -0.0108(9) -0.0053(9)

loop_
_atom_type_symbol
_atom_type_description
_atom_type_scat_dispersion_real
_atom_type_scat_dispersion_imag
_atom_type_scat_source
C C 0.0033 0.0016 'International Tables Vol C Tables 4.2.6.8 and 6.1.1.4'
H H 0.0000 0.0000 'International Tables Vol C Tables 4.2.6.8 and 6.1.1.4'
N N 0.0061 0.0033 'International Tables Vol C Tables 4.2.6.8 and 6.1.1.4'
O O 0.0106 0.0060 'International Tables Vol C Tables 4.2.6.8 and 6.1.1.4'

loop_
_geom_angle_atom_site_label_1
_geom_angle_atom_site_label_2
_geom_angle_atom_site_label_3
_geom_angle
_geom_angle_publ_flag
C10 O1 C13 118.66(14) no
O3 N1 O2 122.30(14) no
O3 N1 C1 118.94(13) no
O2 N1 C1 118.75(13) no
N3 N2 C4 114.99(12) yes
N2 N3 C7 113.92(12) yes
C6 C1 C2 122.66(14) no
C6 C1 N1 118.48(13) no
C2 C1 N1 118.85(13) no
C3 C2 C1 118.60(13) no
C3 C2 H2A 120.7 no
C1 C2 H2A 120.7 no
C2 C3 C4 119.90(14) no
C2 C3 H3A 120.1 no
C4 C3 H3A 120.1 no
C5 C4 C3 120.28(13) no
C5 C4 N2 115.10(12) no
C3 C4 N2 124.62(13) no
C6 C5 C4 120.38(13) no
C6 C5 H5A 119.8 no
C4 C5 H5A 119.8 no
C1 C6 C5 118.18(14) no
C1 C6 H6A 120.9 no
C5 C6 H6A 120.9 no
C8 C7 C12 119.10(13) no
C8 C7 N3 117.27(12) no
C12 C7 N3 123.63(13) no
C7 C8 C9 120.71(13) no
C7 C8 H8A 119.6 no
C9 C8 H8A 119.6 no
C10 C9 C8 119.56(14) no
C10 C9 H9A 120.2 no
C8 C9 H9A 120.2 no
O1 C10 C9 124.94(14) no
O1 C10 C11 115.20(13) no
C9 C10 C11 119.86(14) no
C12 C11 C10 120.36(13) no
C12 C11 H11A 119.8 no
C10 C11 H11A 119.8 no
C11 C12 C7 120.39(13) no
C11 C12 H12A 119.8 no
C7 C12 H12A 119.8 no
O1 C13 H13B 109.5 no
O1 C13 H13A 109.5 no
H13B C13 H13A 109.5 no
O1 C13 H13C 109.5 no
H13B C13 H13C 109.5 no
H13A C13 H13C 109.5 no

loop_
_geom_bond_atom_site_label_1
_geom_bond_atom_site_label_2
_geom_bond_site_symmetry_1
_geom_bond_site_symmetry_2
_geom_bond_distance
_geom_bond_publ_flag
O1 C10 . . 1.3591(18) no
O1 C13 . . 1.417(2) no
O1 C13 . . 1.417(2) no
O2 N1 . . 1.2186(17) no
O3 N1 . . 1.2166(17) no
N1 C1 . . 1.4604(19) no
N2 N3 . . 1.2485(17) yes
N2 C4 . . 1.4242(18) yes
N3 C7 . . 1.4175(18) yes
C1 C6 . . 1.380(2) no
C1 C2 . . 1.381(2) no
C2 C3 . . 1.379(2) no
C2 H2A . . 0.9300 no
C3 C4 . . 1.393(2) no
C3 H3A . . 0.9300 no
C4 C5 . . 1.385(2) no
C5 C6 . . 1.382(2) no
C5 H5A . . 0.9300 no
C6 H6A . . 0.9300 no
C7 C8 . . 1.3826(19) no
C7 C12 . . 1.3954(19) no
C8 C9 . . 1.387(2) no
C8 H8A . . 0.9300 no
C9 C10 . . 1.386(2) no
C9 H9A . . 0.9300 no
C10 C11 . . 1.387(2) no
C11 C12 . . 1.370(2) no
C11 H11A . . 0.9300 no
C12 H12A . . 0.9300 no
C13 H13B . . 0.9600 no
C13 H13A . . 0.9600 no
C13 H13C . . 0.9600 no

loop_
_geom_hbond_atom_site_label_D
_geom_hbond_atom_site_label_H
_geom_hbond_atom_site_label_A
_geom_hbond_site_symmetry_A
_geom_hbond_distance_DH
_geom_hbond_distance_HA
_geom_hbond_distance_DA
_geom_hbond_angle_DHA
C8 H8A O2 2_766 0.93 2.57 3.412(2) 150

loop_
_geom_torsion_atom_site_label_1
_geom_torsion_atom_site_label_2
_geom_torsion_atom_site_label_3
_geom_torsion_atom_site_label_4
_geom_torsion
_geom_torsion_publ_flag
C4 N2 N3 C7 -179.90(10) yes
O3 N1 C1 C6 -1.1(2) no
O2 N1 C1 C6 179.87(15) no
O3 N1 C1 C2 178.34(15) no
O2 N1 C1 C2 -0.7(2) no
C6 C1 C2 C3 0.5(2) no
N1 C1 C2 C3 -178.91(13) no
C1 C2 C3 C4 -0.1(2) no
C2 C3 C4 C5 -0.5(2) no
C2 C3 C4 N2 179.60(12) no
N3 N2 C4 C5 -178.17(13) no
N3 N2 C4 C3 1.7(2) yes
C3 C4 C5 C6 0.8(2) no
N2 C4 C5 C6 -179.32(13) no
C2 C1 C6 C5 -0.3(2) no
N1 C1 C6 C5 179.17(13) no
C4 C5 C6 C1 -0.4(2) no
N2 N3 C7 C8 -178.29(13) yes
N2 N3 C7 C12 2.0(2) no
C12 C7 C8 C9 -0.9(2) no
N3 C7 C8 C9 179.31(13) no
C7 C8 C9 C10 -0.2(2) no
C13 O1 C10 C9 -5.3(3) no
C13 O1 C10 C11 175.30(15) no
C8 C9 C10 O1 -178.36(14) no
C8 C9 C10 C11 1.0(2) no
O1 C10 C11 C12 178.63(13) no
C9 C10 C11 C12 -0.8(2) no
C10 C11 C12 C7 -0.3(2) no
C8 C7 C12 C11 1.1(2) no
N3 C7 C12 C11 -179.11(13) no

loop_
_cod_related_entry_id
_cod_related_entry_database
_cod_related_entry_code
1 ChemSpider 31819
